data_7217050
loop_
_publ_author_name
'Chang, Xin-Hong'
'Zhao, Ying'
'Han, Min-Le'
'Ma, Lu-Fang'
'Wang, Li-Ya'

_publ_section_title
;
 Five Cd(ii) coordination polymers based on
 2,3&#x2032;,5,5&#x2032;-biphenyltetracarboxylic acid and N-donor
 coligands: syntheses, structures and fluorescent properties
;
_journal_issue 28
_journal_name_full CrystEngComm
_journal_page_first 6417
_journal_paper_doi 10.1039/c4ce00355a
_journal_volume 16
_journal_year 2014
_chemical_formula_sum 'C31 H20 Cd2 N6 O9'
_chemical_formula_weight 845.33
_chemical_name_systematic
;

 ?

;
_space_group_IT_number 14
_symmetry_cell_setting monoclinic
_symmetry_space_group_name_Hall '-P 2ybc'
_symmetry_space_group_name_H-M 'P 1 21/c 1'
_atom_sites_solution_hydrogens geom
_atom_sites_solution_primary direct
_atom_sites_solution_secondary difmap
_audit_creation_method SHELXL-97
_cell_angle_alpha 90.00
_cell_angle_beta 99.496(2)
_cell_angle_gamma 90.00
_cell_formula_units_Z 4
_cell_length_a 13.3294(17)
_cell_length_b 16.202(2)
_cell_length_c 20.283(3)
_cell_measurement_reflns_used 2692
_cell_measurement_temperature 296(2)
_cell_measurement_theta_max 18.99
_cell_measurement_theta_min 2.35
_cell_volume 4320.4(10)
_computing_cell_refinement 'Bruker SMART'
_computing_data_collection 'Bruker SMART'
_computing_data_reduction 'Bruker SAINT'
_computing_molecular_graphics 'Bruker SHELXTL'
_computing_publication_material 'Bruker SHELXTL'
_computing_structure_refinement 'SHELXL-97 (Sheldrick, 1997)'
_computing_structure_solution 'SHELXS-97 (Sheldrick, 1990)'
_diffrn_ambient_temperature 296(2)
_diffrn_measured_fraction_theta_full 0.999
_diffrn_measured_fraction_theta_max 0.999
_diffrn_measurement_device_type 'CCD area detector'
_diffrn_measurement_method 'phi and omega scans'
_diffrn_radiation_monochromator graphite
_diffrn_radiation_source 'fine-focus sealed tube'
_diffrn_radiation_type MoK\a
_diffrn_radiation_wavelength 0.71073
_diffrn_reflns_av_R_equivalents 0.0799
_diffrn_reflns_av_sigmaI/netI 0.0825
_diffrn_reflns_limit_h_max 16
_diffrn_reflns_limit_h_min -16
_diffrn_reflns_limit_k_max 19
_diffrn_reflns_limit_k_min -19
_diffrn_reflns_limit_l_max 24
_diffrn_reflns_limit_l_min -24
_diffrn_reflns_number 31893
_diffrn_reflns_theta_full 25.50
_diffrn_reflns_theta_max 25.50
_diffrn_reflns_theta_min 2.35
_diffrn_standards_number 0
_exptl_absorpt_coefficient_mu 1.031
_exptl_absorpt_correction_T_max 0.9797
_exptl_absorpt_correction_T_min 0.6892
_exptl_absorpt_correction_type multi-scan
_exptl_absorpt_process_details sadabs
_exptl_crystal_colour colourless
_exptl_crystal_density_diffrn 1.300
_exptl_crystal_density_method 'not measured'
_exptl_crystal_description block
_exptl_crystal_F_000 1664
_exptl_crystal_size_max 0.39
_exptl_crystal_size_mid 0.30
_exptl_crystal_size_min 0.02
_platon_squeeze_details
;
;
_refine_diff_density_max 2.253
_refine_diff_density_min -2.044
_refine_diff_density_rms 0.112
_refine_ls_extinction_method none
_refine_ls_goodness_of_fit_ref 0.987
_refine_ls_hydrogen_treatment constr
_refine_ls_matrix_type full
_refine_ls_number_parameters 433
_refine_ls_number_reflns 8042
_refine_ls_number_restraints 21
_refine_ls_restrained_S_all 1.010
_refine_ls_R_factor_all 0.1021
_refine_ls_R_factor_gt 0.0590
_refine_ls_shift/su_max 0.000
_refine_ls_shift/su_mean 0.000
_refine_ls_structure_factor_coef Fsqd
_refine_ls_weighting_details 'calc w=1/[\s^2^(Fo^2^)+(0.0781P)^2^+0.0000P] where P=(Fo^2^+2Fc^2^)/3'
_refine_ls_weighting_scheme calc
_refine_ls_wR_factor_gt 0.1463
_refine_ls_wR_factor_ref 0.1622
_reflns_number_gt 4503
_reflns_number_total 8042
_reflns_threshold_expression >2sigma(I)
_cod_data_source_file c4ce00355a2.cif
_cod_data_source_block a
_cod_depositor_comments
;
The following automatic conversions were performed:

'_symmetry_cell_setting' value 'Monoclinic' changed to 'monoclinic'
according to
/usr/data/users/saulius/crontab/automatic-downloads/current/RSC/lib/dictionaries/cif_core.dic
dictionary named 'cif_core.dic' version 2.4.2 from 2011-04-26.

Automatic conversion script
Id: cif_fix_values 2281 2013-09-26 08:29:07Z andrius 
;
_cod_original_cell_volume 4320.4(9)
_cod_original_sg_symbol_H-M P2(1)/c
_cod_database_code 7217050

loop_
_symmetry_equiv_pos_as_xyz
'x, y, z'
'-x, y+1/2, -z+1/2'
'-x, -y, -z'
'x, -y-1/2, z-1/2'

loop_
_atom_site_label
_atom_site_type_symbol
_atom_site_fract_x
_atom_site_fract_y
_atom_site_fract_z
_atom_site_U_iso_or_equiv
_atom_site_adp_type
_atom_site_occupancy
_atom_site_symmetry_multiplicity
_atom_site_calc_flag
_atom_site_refinement_flags
Cd1 Cd 0.32432(3) 0.49806(3) 0.35787(2) 0.04028(17) Uani 1 1 d .
Cd2 Cd 0.03022(5) 0.30156(6) 0.73516(3) 0.0958(3) Uani 1 1 d .
O1 O 0.1426(3) 0.4638(4) 0.3419(2) 0.0749(18) Uani 1 1 d .
O2 O 0.2411(3) 0.4479(3) 0.4382(2) 0.0537(13) Uani 1 1 d .
O3 O 0.1010(4) 0.3641(4) 0.6410(3) 0.0855(19) Uani 1 1 d U
O4 O -0.0491(5) 0.3130(6) 0.6274(3) 0.129(3) Uani 1 1 d U
O5 O -0.0766(4) 0.2146(4) 0.3564(3) 0.0782(18) Uani 1 1 d .
O6 O -0.1043(5) 0.2686(6) 0.2555(3) 0.122(3) Uani 1 1 d .
O7 O -0.4910(3) 0.4752(3) 0.4083(3) 0.0630(15) Uani 1 1 d .
O8 O -0.5732(3) 0.3937(3) 0.3332(3) 0.0596(14) Uani 1 1 d .
O9 O -0.0064(6) 0.4431(6) 0.7531(3) 0.140(4) Uani 1 1 d .
H1W H 0.0142 0.4434 0.7950 0.210 Uiso 1 1 d R
H2W H -0.0631 0.4418 0.7268 0.210 Uiso 1 1 d R
N1 N 0.3368(4) 0.6266(4) 0.3999(3) 0.0440(14) Uani 1 1 d .
N2 N 0.3774(4) 0.7269(4) 0.4703(2) 0.0416(14) Uani 1 1 d .
N3 N 0.6852(4) 0.7975(4) 0.6204(3) 0.0472(15) Uani 1 1 d .
N4 N 0.8390(4) 0.8011(5) 0.6803(3) 0.071(2) Uani 1 1 d .
N5 N 0.3609(4) 0.9018(4) 0.6628(3) 0.0505(15) Uani 1 1 d .
N6 N 0.3138(4) 0.9569(4) 0.7517(3) 0.0483(15) Uani 1 1 d .
C1 C 0.0655(4) 0.4178(4) 0.4343(3) 0.0403(16) Uani 1 1 d .
C2 C 0.0802(5) 0.4030(5) 0.5025(3) 0.0465(18) Uani 1 1 d .
H2 H 0.1441 0.4117 0.5279 0.056 Uiso 1 1 calc R
C3 C 0.0014(5) 0.3754(5) 0.5334(3) 0.0501(19) Uani 1 1 d .
C4 C -0.0950(4) 0.3648(4) 0.4936(3) 0.0424(17) Uani 1 1 d .
H4 H -0.1494 0.3483 0.5138 0.051 Uiso 1 1 calc R
C5 C -0.1105(4) 0.3783(4) 0.4260(3) 0.0370(15) Uani 1 1 d .
C6 C -0.0297(4) 0.4058(4) 0.3971(3) 0.0376(15) Uani 1 1 d .
H6 H -0.0399 0.4166 0.3515 0.045 Uiso 1 1 calc R
C7 C -0.2115(4) 0.3599(4) 0.3830(3) 0.0352(15) Uani 1 1 d .
C8 C -0.2157(5) 0.3058(5) 0.3288(3) 0.0480(18) Uani 1 1 d .
C9 C -0.3087(5) 0.2904(5) 0.2881(3) 0.054(2) Uani 1 1 d .
H9 H -0.3115 0.2556 0.2513 0.065 Uiso 1 1 calc R
C10 C -0.3961(5) 0.3263(5) 0.3019(3) 0.051(2) Uani 1 1 d .
H10 H -0.4579 0.3149 0.2748 0.061 Uiso 1 1 calc R
C11 C -0.3935(4) 0.3790(4) 0.3556(3) 0.0391(16) Uani 1 1 d .
C12 C -0.3004(5) 0.3962(4) 0.3961(3) 0.0401(16) Uani 1 1 d .
H12 H -0.2981 0.4323 0.4320 0.048 Uiso 1 1 calc R
C13 C 0.1531(4) 0.4451(4) 0.4016(3) 0.0434(17) Uani 1 1 d .
C14 C 0.0197(6) 0.3517(6) 0.6055(4) 0.064(2) Uani 1 1 d U
C15 C -0.1250(5) 0.2593(5) 0.3121(4) 0.058(2) Uani 1 1 d .
C16 C -0.4917(5) 0.4187(4) 0.3666(3) 0.0408(16) Uani 1 1 d .
C17 C 0.3969(5) 0.6492(5) 0.4552(3) 0.0444(17) Uani 1 1 d .
H17 H 0.4458 0.6158 0.4800 0.053 Uiso 1 1 calc R
C18 C 0.2770(5) 0.6931(5) 0.3798(3) 0.0473(18) Uani 1 1 d .
H18 H 0.2265 0.6943 0.3422 0.057 Uiso 1 1 calc R
C19 C 0.3011(5) 0.7564(5) 0.4218(3) 0.0491(18) Uani 1 1 d .
H19 H 0.2725 0.8089 0.4189 0.059 Uiso 1 1 calc R
C20 C 0.4276(5) 0.7714(4) 0.5284(3) 0.0434(17) Uani 1 1 d .
C21 C 0.5309(5) 0.7635(4) 0.5448(3) 0.0423(17) Uani 1 1 d .
H21 H 0.5680 0.7324 0.5188 0.051 Uiso 1 1 calc R
C22 C 0.5782(5) 0.8041(5) 0.6024(3) 0.0464(18) Uani 1 1 d .
C23 C 0.5235(5) 0.8502(5) 0.6417(3) 0.0506(19) Uani 1 1 d .
H23 H 0.5559 0.8765 0.6801 0.061 Uiso 1 1 calc R
C24 C 0.4187(5) 0.8562(4) 0.6220(3) 0.0447(17) Uani 1 1 d .
C25 C 0.3694(5) 0.8175(5) 0.5657(3) 0.0492(19) Uani 1 1 d .
H25 H 0.2993 0.8220 0.5529 0.059 Uiso 1 1 calc R
C26 C 0.7522(6) 0.7779(7) 0.5791(5) 0.098(4) Uani 1 1 d .
H26 H 0.7367 0.7660 0.5337 0.117 Uiso 1 1 calc R
C27 C 0.8461(6) 0.7791(7) 0.6169(5) 0.105(4) Uani 1 1 d .
H27 H 0.9064 0.7667 0.6016 0.125 Uiso 1 1 calc R
C28 C 0.7429(6) 0.8124(7) 0.6789(4) 0.089(3) Uani 1 1 d .
H28 H 0.7160 0.8296 0.7161 0.107 Uiso 1 1 calc R
C29 C 0.3852(5) 0.9165(5) 0.7277(4) 0.057(2) Uani 1 1 d .
H29 H 0.4461 0.8999 0.7535 0.069 Uiso 1 1 calc R
C30 C 0.2379(6) 0.9662(7) 0.6968(4) 0.091(3) Uani 1 1 d .
H30 H 0.1759 0.9922 0.6975 0.109 Uiso 1 1 calc R
C31 C 0.2664(6) 0.9330(6) 0.6433(4) 0.089(3) Uani 1 1 d .
H31 H 0.2287 0.9313 0.6005 0.107 Uiso 1 1 calc R

loop_
_atom_site_aniso_label
_atom_site_aniso_U_11
_atom_site_aniso_U_22
_atom_site_aniso_U_33
_atom_site_aniso_U_23
_atom_site_aniso_U_13
_atom_site_aniso_U_12
Cd1 0.0283(3) 0.0546(3) 0.0403(3) 0.0008(3) 0.01264(19) -0.0021(2)
Cd2 0.0476(4) 0.1805(9) 0.0518(4) 0.0478(5) -0.0142(3) -0.0459(4)
O1 0.039(3) 0.148(5) 0.038(3) 0.031(3) 0.008(2) -0.016(3)
O2 0.026(2) 0.089(4) 0.048(3) 0.013(3) 0.011(2) -0.013(2)
O3 0.054(3) 0.157(6) 0.042(3) 0.014(3) -0.002(2) -0.029(3)
O4 0.065(4) 0.242(7) 0.078(4) 0.063(5) 0.002(3) -0.057(4)
O5 0.048(3) 0.069(4) 0.118(5) -0.007(4) 0.015(3) 0.020(3)
O6 0.074(4) 0.234(9) 0.062(4) -0.051(5) 0.021(3) 0.061(5)
O7 0.029(3) 0.084(4) 0.077(4) -0.022(3) 0.011(3) 0.012(2)
O8 0.027(3) 0.070(4) 0.079(4) -0.005(3) 0.000(2) 0.002(2)
O9 0.127(6) 0.216(10) 0.083(5) 0.068(6) 0.034(4) 0.096(6)
N1 0.032(3) 0.063(4) 0.037(3) -0.001(3) 0.005(2) 0.000(3)
N2 0.033(3) 0.057(4) 0.032(3) 0.003(3) -0.004(2) 0.003(3)
N3 0.027(3) 0.069(4) 0.044(3) -0.009(3) 0.001(2) 0.013(3)
N4 0.039(4) 0.124(6) 0.050(4) -0.027(4) 0.002(3) 0.016(4)
N5 0.038(3) 0.072(4) 0.041(3) -0.012(3) 0.005(3) 0.017(3)
N6 0.041(3) 0.064(4) 0.042(3) -0.006(3) 0.013(3) 0.008(3)
C1 0.025(3) 0.064(5) 0.032(4) -0.003(3) 0.008(3) -0.006(3)
C2 0.028(3) 0.077(5) 0.033(4) 0.007(4) -0.001(3) -0.014(3)
C3 0.031(4) 0.087(6) 0.032(4) 0.005(4) 0.004(3) -0.010(4)
C4 0.024(3) 0.072(5) 0.031(4) 0.001(3) 0.007(3) -0.001(3)
C5 0.024(3) 0.049(4) 0.039(4) -0.005(3) 0.007(3) 0.003(3)
C6 0.035(4) 0.047(4) 0.031(3) 0.004(3) 0.006(3) -0.004(3)
C7 0.022(3) 0.052(4) 0.033(3) -0.009(3) 0.009(3) 0.001(3)
C8 0.028(3) 0.068(5) 0.048(4) -0.015(4) 0.007(3) 0.007(3)
C9 0.032(4) 0.081(6) 0.048(4) -0.029(4) 0.001(3) 0.006(4)
C10 0.024(3) 0.086(6) 0.040(4) -0.013(4) -0.004(3) 0.002(3)
C11 0.021(3) 0.054(4) 0.044(4) 0.003(3) 0.012(3) 0.004(3)
C12 0.039(4) 0.052(5) 0.030(3) -0.002(3) 0.008(3) 0.002(3)
C13 0.025(3) 0.061(5) 0.045(4) 0.004(4) 0.008(3) -0.008(3)
C14 0.043(4) 0.104(6) 0.047(4) 0.019(4) 0.008(3) -0.012(4)
C15 0.028(4) 0.075(6) 0.072(6) -0.039(5) 0.012(4) 0.006(4)
C16 0.031(4) 0.053(5) 0.040(4) 0.001(4) 0.009(3) 0.007(3)
C17 0.042(4) 0.056(5) 0.033(4) -0.006(3) 0.000(3) 0.016(3)
C18 0.030(4) 0.071(5) 0.038(4) 0.001(4) -0.003(3) 0.002(4)
C19 0.039(4) 0.057(5) 0.048(4) 0.004(4) -0.002(3) 0.001(3)
C20 0.039(4) 0.053(5) 0.038(4) -0.002(3) 0.005(3) 0.004(3)
C21 0.035(4) 0.057(5) 0.034(4) -0.006(3) 0.003(3) 0.011(3)
C22 0.026(3) 0.063(5) 0.048(4) -0.009(4) 0.000(3) 0.006(3)
C23 0.049(4) 0.064(5) 0.038(4) -0.013(4) 0.003(3) 0.012(4)
C24 0.038(4) 0.056(5) 0.041(4) -0.005(3) 0.009(3) 0.008(3)
C25 0.027(3) 0.074(5) 0.046(4) 0.003(4) 0.005(3) 0.007(3)
C26 0.027(4) 0.181(11) 0.082(7) -0.059(7) 0.002(4) 0.014(5)
C27 0.036(5) 0.182(11) 0.090(7) -0.077(7) -0.005(4) 0.018(6)
C28 0.043(5) 0.168(10) 0.051(5) -0.050(6) -0.005(4) 0.032(6)
C29 0.042(4) 0.074(6) 0.055(5) -0.005(4) 0.008(4) 0.021(4)
C30 0.042(5) 0.155(10) 0.069(6) -0.038(6) -0.010(4) 0.035(5)
C31 0.049(5) 0.145(9) 0.065(6) -0.041(6) -0.013(4) 0.046(6)

loop_
_atom_type_symbol
_atom_type_description
_atom_type_scat_dispersion_real
_atom_type_scat_dispersion_imag
_atom_type_scat_source
C C 0.0033 0.0016 'International Tables Vol C Tables 4.2.6.8 and 6.1.1.4'
H H 0.0000 0.0000 'International Tables Vol C Tables 4.2.6.8 and 6.1.1.4'
N N 0.0061 0.0033 'International Tables Vol C Tables 4.2.6.8 and 6.1.1.4'
O O 0.0106 0.0060 'International Tables Vol C Tables 4.2.6.8 and 6.1.1.4'
Cd Cd -0.8075 1.2024 'International Tables Vol C Tables 4.2.6.8 and 6.1.1.4'

loop_
_geom_angle_atom_site_label_1
_geom_angle_atom_site_label_2
_geom_angle_atom_site_label_3
_geom_angle
_geom_angle_site_symmetry_1
_geom_angle_site_symmetry_3
N1 Cd1 N6 93.0(2) . 4_575
N1 Cd1 O2 94.24(19) . .
N6 Cd1 O2 147.25(18) 4_575 .
N1 Cd1 O8 139.59(18) . 1_655
N6 Cd1 O8 88.6(2) 4_575 1_655
O2 Cd1 O8 105.89(19) . 1_655
N1 Cd1 O1 105.6(2) . .
N6 Cd1 O1 92.42(18) 4_575 .
O2 Cd1 O1 54.89(16) . .
O8 Cd1 O1 114.7(2) 1_655 .
N1 Cd1 O7 88.64(18) . 1_655
N6 Cd1 O7 109.62(18) 4_575 1_655
O2 Cd1 O7 102.46(17) . 1_655
O8 Cd1 O7 53.33(17) 1_655 1_655
O1 Cd1 O7 153.27(19) . 1_655
N1 Cd1 C13 100.5(2) . .
N6 Cd1 C13 119.3(2) 4_575 .
O2 Cd1 C13 27.94(18) . .
O8 Cd1 C13 113.74(19) 1_655 .
O1 Cd1 C13 26.97(17) . .
O7 Cd1 C13 129.4(2) 1_655 .
N1 Cd1 C16 113.6(2) . 1_655
N6 Cd1 C16 97.31(19) 4_575 1_655
O2 Cd1 C16 108.83(18) . 1_655
O8 Cd1 C16 26.74(18) 1_655 1_655
O1 Cd1 C16 138.9(2) . 1_655
O7 Cd1 C16 26.89(17) 1_655 1_655
C13 Cd1 C16 128.2(2) . 1_655
O6 Cd2 N4 114.0(2) 4_566 2_646
O6 Cd2 O4 87.6(2) 4_566 .
N4 Cd2 O4 156.7(2) 2_646 .
O6 Cd2 O9 105.8(3) 4_566 .
N4 Cd2 O9 92.3(3) 2_646 .
O4 Cd2 O9 89.6(3) . .
O6 Cd2 O3 140.7(2) 4_566 .
N4 Cd2 O3 104.1(2) 2_646 .
O4 Cd2 O3 53.29(19) . .
O9 Cd2 O3 80.7(2) . .
O6 Cd2 C14 114.6(2) 4_566 .
N4 Cd2 C14 130.5(2) 2_646 .
O4 Cd2 C14 27.0(2) . .
O9 Cd2 C14 83.2(3) . .
O3 Cd2 C14 26.37(18) . .
C13 O1 Cd1 88.6(4) . .
C13 O2 Cd1 96.0(4) . .
C14 O3 Cd2 88.5(4) . .
C14 O4 Cd2 97.5(5) . .
C15 O6 Cd2 115.0(6) . 4_565
C16 O7 Cd1 86.3(4) . 1_455
C16 O8 Cd1 98.0(4) . 1_455
Cd2 O9 H1W 96.7 . .
Cd2 O9 H2W 93.6 . .
H1W O9 H2W 137.1 . .
C17 N1 C18 106.2(6) . .
C17 N1 Cd1 125.2(5) . .
C18 N1 Cd1 128.1(4) . .
C17 N2 C19 108.2(6) . .
C17 N2 C20 125.2(5) . .
C19 N2 C20 126.6(6) . .
C28 N3 C26 104.6(6) . .
C28 N3 C22 128.9(6) . .
C26 N3 C22 126.4(6) . .
C28 N4 C27 104.0(6) . .
C28 N4 Cd2 131.5(5) . 2_656
C27 N4 Cd2 124.2(5) . 2_656
C29 N5 C31 106.7(6) . .
C29 N5 C24 127.1(6) . .
C31 N5 C24 126.1(6) . .
C29 N6 C30 103.6(6) . .
C29 N6 Cd1 125.5(5) . 4_576
C30 N6 Cd1 130.9(5) . 4_576
C6 C1 C2 119.1(5) . .
C6 C1 C13 120.9(6) . .
C2 C1 C13 120.0(5) . .
C3 C2 C1 121.1(6) . .
C3 C2 H2 119.5 . .
C1 C2 H2 119.5 . .
C2 C3 C4 117.9(6) . .
C2 C3 C14 120.9(6) . .
C4 C3 C14 121.0(6) . .
C5 C4 C3 121.8(6) . .
C5 C4 H4 119.1 . .
C3 C4 H4 119.1 . .
C4 C5 C6 118.4(6) . .
C4 C5 C7 121.3(5) . .
C6 C5 C7 120.2(5) . .
C1 C6 C5 121.7(6) . .
C1 C6 H6 119.1 . .
C5 C6 H6 119.1 . .
C12 C7 C8 119.4(6) . .
C12 C7 C5 121.0(5) . .
C8 C7 C5 119.6(5) . .
C9 C8 C7 119.6(6) . .
C9 C8 C15 116.4(6) . .
C7 C8 C15 124.0(6) . .
C10 C9 C8 120.3(6) . .
C10 C9 H9 119.8 . .
C8 C9 H9 119.8 . .
C9 C10 C11 120.8(6) . .
C9 C10 H10 119.6 . .
C11 C10 H10 119.6 . .
C10 C11 C12 119.5(6) . .
C10 C11 C16 118.1(6) . .
C12 C11 C16 122.4(6) . .
C7 C12 C11 120.4(6) . .
C7 C12 H12 119.8 . .
C11 C12 H12 119.8 . .
O1 C13 O2 120.4(6) . .
O1 C13 C1 122.4(6) . .
O2 C13 C1 117.2(6) . .
O1 C13 Cd1 64.4(3) . .
O2 C13 Cd1 56.1(3) . .
C1 C13 Cd1 172.9(5) . .
O3 C14 O4 120.4(7) . .
O3 C14 C3 121.5(7) . .
O4 C14 C3 117.9(7) . .
O3 C14 Cd2 65.1(4) . .
O4 C14 Cd2 55.5(4) . .
C3 C14 Cd2 173.3(5) . .
O6 C15 O5 124.9(7) . .
O6 C15 C8 117.3(8) . .
O5 C15 C8 117.8(7) . .
O7 C16 O8 121.0(6) . .
O7 C16 C11 120.3(6) . .
O8 C16 C11 118.7(6) . .
O7 C16 Cd1 66.8(3) . 1_455
O8 C16 Cd1 55.2(3) . 1_455
C11 C16 Cd1 167.7(5) . 1_455
N1 C17 N2 110.1(6) . .
N1 C17 H17 124.9 . .
N2 C17 H17 124.9 . .
C19 C18 N1 110.4(6) . .
C19 C18 H18 124.8 . .
N1 C18 H18 124.8 . .
C18 C19 N2 105.0(7) . .
C18 C19 H19 127.5 . .
N2 C19 H19 127.5 . .
C21 C20 C25 123.3(6) . .
C21 C20 N2 117.6(6) . .
C25 C20 N2 119.1(6) . .
C20 C21 C22 117.2(6) . .
C20 C21 H21 121.4 . .
C22 C21 H21 121.4 . .
C23 C22 C21 121.8(6) . .
C23 C22 N3 119.7(6) . .
C21 C22 N3 118.5(6) . .
C22 C23 C24 118.1(6) . .
C22 C23 H23 120.9 . .
C24 C23 H23 120.9 . .
C25 C24 C23 121.8(6) . .
C25 C24 N5 119.3(6) . .
C23 C24 N5 118.8(6) . .
C24 C25 C20 117.7(6) . .
C24 C25 H25 121.1 . .
C20 C25 H25 121.1 . .
C27 C26 N3 106.6(8) . .
C27 C26 H26 126.7 . .
N3 C26 H26 126.7 . .
N4 C27 C26 109.8(7) . .
N4 C27 H27 125.1 . .
C26 C27 H27 125.1 . .
N4 C28 N3 114.9(7) . .
N4 C28 H28 122.5 . .
N3 C28 H28 122.5 . .
N6 C29 N5 112.6(6) . .
N6 C29 H29 123.7 . .
N5 C29 H29 123.7 . .
C31 C30 N6 110.2(7) . .
C31 C30 H30 124.9 . .
N6 C30 H30 124.9 . .
C30 C31 N5 107.0(7) . .
C30 C31 H31 126.5 . .
N5 C31 H31 126.5 . .

loop_
_geom_bond_atom_site_label_1
_geom_bond_atom_site_label_2
_geom_bond_distance
_geom_bond_site_symmetry_2
Cd1 N1 2.247(6) .
Cd1 N6 2.256(5) 4_575
Cd1 O2 2.269(4) .
Cd1 O8 2.280(5) 1_655
Cd1 O1 2.453(5) .
Cd1 O7 2.532(5) 1_655
Cd1 C13 2.720(6) .
Cd1 C16 2.749(6) 1_655
Cd2 O6 2.219(6) 4_566
Cd2 N4 2.234(6) 2_646
Cd2 O4 2.272(6) .
Cd2 O9 2.385(9) .
Cd2 O3 2.482(5) .
Cd2 C14 2.734(7) .
O1 C13 1.234(8) .
O2 C13 1.282(7) .
O3 C14 1.215(8) .
O4 C14 1.251(9) .
O5 C15 1.246(9) .
O6 C15 1.233(10) .
O6 Cd2 2.219(6) 4_565
O7 C16 1.246(8) .
O7 Cd1 2.532(5) 1_455
O8 C16 1.249(8) .
O8 Cd1 2.280(5) 1_455
O9 H1W 0.8498 .
O9 H2W 0.8501 .
N1 C17 1.318(8) .
N1 C18 1.361(8) .
N2 C17 1.331(8) .
N2 C19 1.379(8) .
N2 C20 1.449(8) .
N3 C28 1.324(9) .
N3 C26 1.360(9) .
N3 C22 1.417(7) .
N4 C28 1.290(9) .
N4 C27 1.353(10) .
N4 Cd2 2.234(6) 2_656
N5 C29 1.324(9) .
N5 C31 1.354(9) .
N5 C24 1.426(8) .
N6 C29 1.314(8) .
N6 C30 1.383(9) .
N6 Cd1 2.256(5) 4_576
C1 C6 1.380(8) .
C1 C2 1.386(8) .
C1 C13 1.501(8) .
C2 C3 1.383(8) .
C2 H2 0.9300 .
C3 C4 1.411(8) .
C3 C14 1.492(10) .
C4 C5 1.371(8) .
C4 H4 0.9300 .
C5 C6 1.381(8) .
C5 C7 1.508(8) .
C6 H6 0.9300 .
C7 C12 1.388(8) .
C7 C8 1.399(9) .
C8 C9 1.394(9) .
C8 C15 1.510(9) .
C9 C10 1.372(9) .
C9 H9 0.9300 .
C10 C11 1.380(9) .
C10 H10 0.9300 .
C11 C12 1.398(8) .
C11 C16 1.508(8) .
C12 H12 0.9300 .
C16 Cd1 2.749(6) 1_455
C17 H17 0.9300 .
C18 C19 1.338(10) .
C18 H18 0.9300 .
C19 H19 0.9300 .
C20 C21 1.367(9) .
C20 C25 1.387(9) .
C21 C22 1.396(9) .
C21 H21 0.9300 .
C22 C23 1.385(9) .
C23 C24 1.392(9) .
C23 H23 0.9300 .
C24 C25 1.372(9) .
C25 H25 0.9300 .
C26 C27 1.356(11) .
C26 H26 0.9300 .
C27 H27 0.9300 .
C28 H28 0.9300 .
C29 H29 0.9300 .
C30 C31 1.322(11) .
C30 H30 0.9300 .
C31 H31 0.9300 .

loop_
_geom_hbond_atom_site_label_D
_geom_hbond_atom_site_label_H
_geom_hbond_atom_site_label_A
_geom_hbond_distance_DH
_geom_hbond_distance_HA
_geom_hbond_distance_DA
_geom_hbond_angle_DHA
_geom_hbond_site_symmetry_A
O9 H2W O1 0.85 2.22 2.850(8) 131.2 3_566

loop_
_geom_torsion_atom_site_label_1
_geom_torsion_atom_site_label_2
_geom_torsion_atom_site_label_3
_geom_torsion_atom_site_label_4
_geom_torsion
_geom_torsion_site_symmetry_1
_geom_torsion_site_symmetry_4
N1 Cd1 O1 C13 -82.4(5) . .
N6 Cd1 O1 C13 -176.2(5) 4_575 .
O2 Cd1 O1 C13 1.7(4) . .
O8 Cd1 O1 C13 94.3(5) 1_655 .
O7 Cd1 O1 C13 37.6(7) 1_655 .
C16 Cd1 O1 C13 79.8(5) 1_655 .
N1 Cd1 O2 C13 104.5(4) . .
N6 Cd1 O2 C13 2.3(7) 4_575 .
O8 Cd1 O2 C13 -110.9(4) 1_655 .
O1 Cd1 O2 C13 -1.6(4) . .
O7 Cd1 O2 C13 -165.9(4) 1_655 .
C16 Cd1 O2 C13 -138.8(4) 1_655 .
O6 Cd2 O3 C14 10.2(8) 4_566 .
N4 Cd2 O3 C14 176.5(6) 2_646 .
O4 Cd2 O3 C14 3.1(6) . .
O9 Cd2 O3 C14 -93.5(6) . .
O6 Cd2 O4 C14 -178.5(7) 4_566 .
N4 Cd2 O4 C14 -19.3(13) 2_646 .
O9 Cd2 O4 C14 75.6(7) . .
O3 Cd2 O4 C14 -3.0(6) . .
N6 Cd1 N1 C17 -140.1(5) 4_575 .
O2 Cd1 N1 C17 71.9(5) . .
O8 Cd1 N1 C17 -48.8(6) 1_655 .
O1 Cd1 N1 C17 126.6(5) . .
O7 Cd1 N1 C17 -30.5(5) 1_655 .
C13 Cd1 N1 C17 99.3(5) . .
C16 Cd1 N1 C17 -40.8(6) 1_655 .
N6 Cd1 N1 C18 49.1(5) 4_575 .
O2 Cd1 N1 C18 -98.9(5) . .
O8 Cd1 N1 C18 140.4(5) 1_655 .
O1 Cd1 N1 C18 -44.2(5) . .
O7 Cd1 N1 C18 158.7(5) 1_655 .
C13 Cd1 N1 C18 -71.4(5) . .
C16 Cd1 N1 C18 148.4(5) 1_655 .
C6 C1 C2 C3 0.9(11) . .
C13 C1 C2 C3 -178.0(7) . .
C1 C2 C3 C4 -1.5(12) . .
C1 C2 C3 C14 174.0(8) . .
C2 C3 C4 C5 2.3(12) . .
C14 C3 C4 C5 -173.2(8) . .
C3 C4 C5 C6 -2.4(11) . .
C3 C4 C5 C7 174.7(7) . .
C2 C1 C6 C5 -1.0(10) . .
C13 C1 C6 C5 177.9(6) . .
C4 C5 C6 C1 1.7(10) . .
C7 C5 C6 C1 -175.4(6) . .
C4 C5 C7 C12 57.0(9) . .
C6 C5 C7 C12 -125.9(7) . .
C4 C5 C7 C8 -123.5(8) . .
C6 C5 C7 C8 53.6(9) . .
C12 C7 C8 C9 1.2(11) . .
C5 C7 C8 C9 -178.4(7) . .
C12 C7 C8 C15 -176.6(7) . .
C5 C7 C8 C15 3.9(11) . .
C7 C8 C9 C10 -1.7(12) . .
C15 C8 C9 C10 176.2(8) . .
C8 C9 C10 C11 0.9(12) . .
C9 C10 C11 C12 0.3(11) . .
C9 C10 C11 C16 177.9(7) . .
C8 C7 C12 C11 0.1(10) . .
C5 C7 C12 C11 179.6(6) . .
C10 C11 C12 C7 -0.8(10) . .
C16 C11 C12 C7 -178.3(6) . .
Cd1 O1 C13 O2 -2.8(7) . .
Cd1 O1 C13 C1 177.6(6) . .
Cd1 O2 C13 O1 3.1(8) . .
Cd1 O2 C13 C1 -177.3(5) . .
C6 C1 C13 O1 5.6(11) . .
C2 C1 C13 O1 -175.5(8) . .
C6 C1 C13 O2 -174.0(7) . .
C2 C1 C13 O2 4.9(10) . .
C6 C1 C13 Cd1 168(4) . .
C2 C1 C13 Cd1 -13(5) . .
N1 Cd1 C13 O1 103.8(5) . .
N6 Cd1 C13 O1 4.4(6) 4_575 .
O2 Cd1 C13 O1 -177.1(8) . .
O8 Cd1 C13 O1 -98.1(5) 1_655 .
O7 Cd1 C13 O1 -159.2(4) 1_655 .
C16 Cd1 C13 O1 -124.5(5) 1_655 .
N1 Cd1 C13 O2 -79.1(4) . .
N6 Cd1 C13 O2 -178.5(4) 4_575 .
O8 Cd1 C13 O2 79.0(5) 1_655 .
O1 Cd1 C13 O2 177.1(8) . .
O7 Cd1 C13 O2 17.9(5) 1_655 .
C16 Cd1 C13 O2 52.5(5) 1_655 .
N1 Cd1 C13 C1 -59(4) . .
N6 Cd1 C13 C1 -159(4) 4_575 .
O2 Cd1 C13 C1 20(4) . .
O8 Cd1 C13 C1 99(4) 1_655 .
O1 Cd1 C13 C1 -163(4) . .
O7 Cd1 C13 C1 38(4) 1_655 .
C16 Cd1 C13 C1 72(4) 1_655 .
Cd2 O3 C14 O4 -5.2(10) . .
Cd2 O3 C14 C3 180.0(8) . .
Cd2 O4 C14 O3 5.7(11) . .
Cd2 O4 C14 C3 -179.3(7) . .
C2 C3 C14 O3 8.1(14) . .
C4 C3 C14 O3 -176.5(8) . .
C2 C3 C14 O4 -166.8(9) . .
C4 C3 C14 O4 8.6(13) . .
C2 C3 C14 Cd2 -172(5) . .
C4 C3 C14 Cd2 3(6) . .
O6 Cd2 C14 O3 -172.9(6) 4_566 .
N4 Cd2 C14 O3 -4.4(7) 2_646 .
O4 Cd2 C14 O3 -174.5(11) . .
O9 Cd2 C14 O3 82.7(6) . .
O6 Cd2 C14 O4 1.6(8) 4_566 .
N4 Cd2 C14 O4 170.1(7) 2_646 .
O9 Cd2 C14 O4 -102.7(7) . .
O3 Cd2 C14 O4 174.5(11) . .
O6 Cd2 C14 C3 7(6) 4_566 .
N4 Cd2 C14 C3 176(5) 2_646 .
O4 Cd2 C14 C3 5(5) . .
O9 Cd2 C14 C3 -97(6) . .
O3 Cd2 C14 C3 180(100) . .
Cd2 O6 C15 O5 0.0(12) 4_565 .
Cd2 O6 C15 C8 179.9(5) 4_565 .
C9 C8 C15 O6 58.2(11) . .
C7 C8 C15 O6 -124.0(9) . .
C9 C8 C15 O5 -122.0(8) . .
C7 C8 C15 O5 55.9(11) . .
Cd1 O7 C16 O8 -11.2(7) 1_455 .
Cd1 O7 C16 C11 168.8(6) 1_455 .
Cd1 O8 C16 O7 12.5(7) 1_455 .
Cd1 O8 C16 C11 -167.4(5) 1_455 .
C10 C11 C16 O7 -169.8(7) . .
C12 C11 C16 O7 7.7(10) . .
C10 C11 C16 O8 10.1(10) . .
C12 C11 C16 O8 -172.3(6) . .
C10 C11 C16 Cd1 -47(3) . 1_455
C12 C11 C16 Cd1 130(2) . 1_455
C18 N1 C17 N2 -0.2(7) . .
Cd1 N1 C17 N2 -172.7(4) . .
C19 N2 C17 N1 -0.5(8) . .
C20 N2 C17 N1 178.7(6) . .
C17 N1 C18 C19 0.9(8) . .
Cd1 N1 C18 C19 173.1(4) . .
N1 C18 C19 N2 -1.2(8) . .
C17 N2 C19 C18 1.0(7) . .
C20 N2 C19 C18 -178.1(6) . .
C17 N2 C20 C21 43.4(9) . .
C19 N2 C20 C21 -137.5(7) . .
C17 N2 C20 C25 -134.6(7) . .
C19 N2 C20 C25 44.4(10) . .
C25 C20 C21 C22 0.3(11) . .
N2 C20 C21 C22 -177.6(6) . .
C20 C21 C22 C23 0.3(11) . .
C20 C21 C22 N3 -179.6(6) . .
C28 N3 C22 C23 18.3(13) . .
C26 N3 C22 C23 -158.1(9) . .
C28 N3 C22 C21 -161.8(9) . .
C26 N3 C22 C21 21.7(12) . .
C21 C22 C23 C24 -0.7(11) . .
N3 C22 C23 C24 179.2(7) . .
C22 C23 C24 C25 0.4(11) . .
C22 C23 C24 N5 178.4(7) . .
C29 N5 C24 C25 152.9(8) . .
C31 N5 C24 C25 -21.5(12) . .
C29 N5 C24 C23 -25.1(11) . .
C31 N5 C24 C23 160.5(9) . .
C23 C24 C25 C20 0.2(11) . .
N5 C24 C25 C20 -177.8(6) . .
C21 C20 C25 C24 -0.6(11) . .
N2 C20 C25 C24 177.4(6) . .
C28 N3 C26 C27 2.5(12) . .
C22 N3 C26 C27 179.6(9) . .
C28 N4 C27 C26 0.0(13) . .
Cd2 N4 C27 C26 174.2(7) 2_656 .
N3 C26 C27 N4 -1.6(14) . .
C27 N4 C28 N3 1.8(13) . .
Cd2 N4 C28 N3 -171.9(6) 2_656 .
C26 N3 C28 N4 -2.8(12) . .
C22 N3 C28 N4 -179.8(8) . .
C30 N6 C29 N5 1.4(10) . .
Cd1 N6 C29 N5 -176.4(5) 4_576 .
C31 N5 C29 N6 -1.5(10) . .
C24 N5 C29 N6 -176.8(7) . .
C29 N6 C30 C31 -0.8(11) . .
Cd1 N6 C30 C31 176.8(7) 4_576 .
N6 C30 C31 N5 -0.1(13) . .
C29 N5 C31 C30 0.9(11) . .
C24 N5 C31 C30 176.3(8) . .

loop_
_platon_squeeze_void_nr
_platon_squeeze_void_average_x
_platon_squeeze_void_average_y
_platon_squeeze_void_average_z
_platon_squeeze_void_volume
_platon_squeeze_void_count_electrons
_platon_squeeze_void_content
1 0.021 0.026 0.449 1657 504 ' '
